data_7202994
loop_
_publ_author_name
'Du, Miao'
'Li, Cheng-Peng'
'Zhao, Xiao-Jun'
'Yu, Qian'

_publ_section_title
;
 Interplay of coordinative and supramolecular interactions in
 engineering unusual crystalline architectures of low-dimensional
 metal--pamoate complexes under co-ligand intervention
;
_journal_issue 11
_journal_name_full CrystEngComm
_journal_page_first 1011
_journal_paper_doi 10.1039/b707853f
_journal_volume 9
_journal_year 2007
_chemical_formula_sum 'C43 H32 Cd N4 O7'
_chemical_formula_weight 829.13
_chemical_name_systematic
;
?
;
_space_group_IT_number 14
_symmetry_cell_setting monoclinic
_symmetry_space_group_name_Hall '-P 2ybc'
_symmetry_space_group_name_H-M 'P 1 21/c 1'
_atom_sites_solution_hydrogens geom
_atom_sites_solution_primary direct
_atom_sites_solution_secondary difmap
_audit_creation_method SHELXL-97
_cell_angle_alpha 90.00
_cell_angle_beta 107.2390(10)
_cell_angle_gamma 90.00
_cell_formula_units_Z 4
_cell_length_a 13.6265(13)
_cell_length_b 16.8941(16)
_cell_length_c 19.4796(18)
_cell_measurement_reflns_used 5841
_cell_measurement_temperature 295(2)
_cell_measurement_theta_max 21.45
_cell_measurement_theta_min 2.28
_cell_volume 4282.9(7)
_computing_cell_refinement 'Bruker APEX II'
_computing_data_collection 'Bruker APEX II'
_computing_data_reduction 'Bruker SAINT'
_computing_molecular_graphics 'Bruker SHELXTL'
_computing_publication_material 'Bruker SHELXTL'
_computing_structure_refinement 'SHELXL-97 (Sheldrick, 1997)'
_computing_structure_solution 'SHELXS-97 (Sheldrick, 1990)'
_diffrn_ambient_temperature 295(2)
_diffrn_measured_fraction_theta_full 1.000
_diffrn_measured_fraction_theta_max 1.000
_diffrn_measurement_device_type 'APEX II CCD area detector'
_diffrn_measurement_method 'phi and omega scans'
_diffrn_radiation_monochromator graphite
_diffrn_radiation_source 'fine-focus sealed tube'
_diffrn_radiation_type MoK\a
_diffrn_radiation_wavelength 0.71073
_diffrn_reflns_av_R_equivalents 0.0393
_diffrn_reflns_av_sigmaI/netI 0.0469
_diffrn_reflns_limit_h_max 15
_diffrn_reflns_limit_h_min -16
_diffrn_reflns_limit_k_max 20
_diffrn_reflns_limit_k_min -19
_diffrn_reflns_limit_l_max 23
_diffrn_reflns_limit_l_min -14
_diffrn_reflns_number 22734
_diffrn_reflns_theta_full 25.03
_diffrn_reflns_theta_max 25.03
_diffrn_reflns_theta_min 1.98
_exptl_absorpt_coefficient_mu 0.560
_exptl_absorpt_correction_T_max 1.000000
_exptl_absorpt_correction_T_min 0.650794
_exptl_absorpt_correction_type multi-scan
_exptl_absorpt_process_details SADABS
_exptl_crystal_colour Pale-Yellow
_exptl_crystal_density_diffrn 1.286
_exptl_crystal_density_meas ?
_exptl_crystal_density_method 'not measured'
_exptl_crystal_description Block
_exptl_crystal_F_000 1688
_exptl_crystal_size_max 0.34
_exptl_crystal_size_mid 0.22
_exptl_crystal_size_min 0.14
_refine_diff_density_max 0.979
_refine_diff_density_min -0.785
_refine_diff_density_rms 0.115
_refine_ls_extinction_method none
_refine_ls_goodness_of_fit_ref 1.057
_refine_ls_hydrogen_treatment constr
_refine_ls_matrix_type full
_refine_ls_number_parameters 493
_refine_ls_number_reflns 7568
_refine_ls_number_restraints 0
_refine_ls_restrained_S_all 1.057
_refine_ls_R_factor_all 0.0881
_refine_ls_R_factor_gt 0.0555
_refine_ls_shift/su_max 0.000
_refine_ls_shift/su_mean 0.000
_refine_ls_structure_factor_coef Fsqd
_refine_ls_weighting_details 'calc w=1/[\s^2^(Fo^2^)+(0.1311P)^2^+0.0000P] where P=(Fo^2^+2Fc^2^)/3'
_refine_ls_weighting_scheme calc
_refine_ls_wR_factor_gt 0.1772
_refine_ls_wR_factor_ref 0.2012
_reflns_number_gt 4982
_reflns_number_total 7568
_reflns_threshold_expression >2sigma(I)
_cod_data_source_file b707853f.txt
_cod_data_source_block 12
_cod_depositor_comments
;
The following automatic conversions were performed:
'_symmetry_cell_setting' value 'Monoclinic' changed to 'monoclinic'
according to '/home/saulius/struct/CIF-dictionaries/cif_core.dic'
dictionary named 'cif_core.dic' version 2.4.1 from
2010-06-29.

'_exptl_absorpt_correction_type' value 'Multi-Scan' changed
to 'multi-scan' according to
'/home/saulius/struct/CIF-dictionaries/cif_core.dic' dictionary named
'cif_core.dic' version 2.4.1 from 2010-06-29.

Automatic conversion script
Id: cif_fix_enum 1527 2010-12-29 10:47:43Z saulius 

The following automatic conversions were performed:

'_exptl_crystal_density_meas' value 'None' was changed to '?' - the
value is perceived as not measured.

Automatic conversion script
Id: cif_fix_values 3008 2015-01-20 13:52:24Z robertas 
;
_cod_original_sg_symbol_H-M P2(1)/c
_cod_database_code 7202994

loop_
_symmetry_equiv_pos_as_xyz
'x, y, z'
'-x, y+1/2, -z+1/2'
'-x, -y, -z'
'x, -y-1/2, z-1/2'

loop_
_atom_site_label
_atom_site_type_symbol
_atom_site_fract_x
_atom_site_fract_y
_atom_site_fract_z
_atom_site_U_iso_or_equiv
_atom_site_adp_type
_atom_site_occupancy
_atom_site_symmetry_multiplicity
_atom_site_calc_flag
_atom_site_refinement_flags
_atom_site_disorder_assembly
_atom_site_disorder_group
Cd1 Cd 0.23851(3) 0.17139(2) 0.16233(2) 0.05528(19) Uani 1 1 d . . .
O1W O 0.3041(14) 0.4975(11) 0.0802(11) 0.413(10) Uiso 1 1 d . . .
H1WA H 0.2556 0.4891 0.0418 0.619 Uiso 1 1 d R . .
H1WB H 0.3088 0.4643 0.1146 0.619 Uiso 1 1 d R . .
O1 O 0.1991(3) 0.2468(2) 0.0425(2) 0.0687(11) Uani 1 1 d . . .
O2 O 0.1108(3) 0.1431(3) 0.0572(2) 0.0682(11) Uani 1 1 d . . .
O3 O -0.0647(3) 0.1134(2) -0.0232(2) 0.0718(12) Uani 1 1 d . . .
H3 H -0.0252 0.1154 0.0177 0.108 Uiso 1 1 calc R . .
O4 O -0.4302(3) 0.1799(2) -0.2346(2) 0.0710(12) Uani 1 1 d . . .
H4 H -0.4883 0.1852 -0.2623 0.107 Uiso 1 1 calc R . .
O5 O -0.6099(3) 0.2390(3) -0.2831(2) 0.0765(12) Uani 1 1 d . . .
O6 O -0.6682(4) 0.3189(3) -0.2160(3) 0.0861(14) Uani 1 1 d . . .
N1 N -0.1740(3) 0.5549(3) 0.2929(2) 0.0608(12) Uani 1 1 d . . .
N2 N 0.1196(4) 0.2632(3) 0.1839(3) 0.0654(12) Uani 1 1 d . . .
N3 N 0.3677(3) 0.1032(3) 0.1323(3) 0.0642(12) Uani 1 1 d . . .
N4 N 0.7989(5) -0.0909(4) 0.0740(4) 0.0915(17) Uani 1 1 d . . .
C1 C 0.0329(4) 0.2971(4) -0.0752(3) 0.0590(14) Uani 1 1 d . . .
H1 H 0.0918 0.3282 -0.0619 0.071 Uiso 1 1 calc R . .
C2 C 0.0311(4) 0.2283(3) -0.0388(3) 0.0533(13) Uani 1 1 d . . .
C3 C -0.0603(4) 0.1826(3) -0.0577(3) 0.0554(14) Uani 1 1 d . . .
C4 C -0.1478(4) 0.2073(3) -0.1114(3) 0.0574(13) Uani 1 1 d . . .
C5 C -0.1424(4) 0.2765(3) -0.1507(3) 0.0596(14) Uani 1 1 d . . .
C6 C -0.2243(5) 0.3018(4) -0.2103(3) 0.0742(17) Uani 1 1 d . . .
H6 H -0.2848 0.2726 -0.2240 0.089 Uiso 1 1 calc R . .
C7 C -0.2159(6) 0.3688(4) -0.2484(4) 0.089(2) Uani 1 1 d . . .
H7 H -0.2711 0.3846 -0.2869 0.107 Uiso 1 1 calc R . .
C8 C -0.1277(6) 0.4122(4) -0.2303(4) 0.096(2) Uani 1 1 d . . .
H8 H -0.1220 0.4558 -0.2579 0.115 Uiso 1 1 calc R . .
C9 C -0.0470(6) 0.3920(4) -0.1713(4) 0.085(2) Uani 1 1 d . . .
H9 H 0.0107 0.4243 -0.1573 0.102 Uiso 1 1 calc R . .
C10 C -0.0512(5) 0.3224(3) -0.1320(3) 0.0602(14) Uani 1 1 d . . .
C11 C 0.1202(4) 0.2048(4) 0.0221(3) 0.0571(13) Uani 1 1 d . . .
C12 C -0.2464(4) 0.1575(3) -0.1258(3) 0.0637(15) Uani 1 1 d . . .
H12A H -0.2657 0.1391 -0.1752 0.076 Uiso 1 1 calc R . .
H12B H -0.2319 0.1112 -0.0949 0.076 Uiso 1 1 calc R . .
C13 C -0.3366(4) 0.2015(3) -0.1134(3) 0.0567(14) Uani 1 1 d . . .
C14 C -0.4263(4) 0.2114(3) -0.1696(3) 0.0547(13) Uani 1 1 d . . .
C15 C -0.5109(4) 0.2557(3) -0.1611(3) 0.0597(14) Uani 1 1 d . . .
C16 C -0.5067(5) 0.2851(4) -0.0955(3) 0.0714(17) Uani 1 1 d . . .
H16 H -0.5628 0.3130 -0.0902 0.086 Uiso 1 1 calc R . .
C17 C -0.4196(5) 0.2748(3) -0.0350(3) 0.0684(16) Uani 1 1 d . . .
C18 C -0.4171(6) 0.3036(5) 0.0331(4) 0.089(2) Uani 1 1 d . . .
H18 H -0.4743 0.3300 0.0384 0.107 Uiso 1 1 calc R . .
C19 C -0.3328(7) 0.2940(5) 0.0921(4) 0.099(2) Uani 1 1 d . . .
H19 H -0.3309 0.3152 0.1366 0.118 Uiso 1 1 calc R . .
C20 C -0.2478(6) 0.2502(4) 0.0826(3) 0.087(2) Uani 1 1 d . . .
H20 H -0.1909 0.2411 0.1221 0.105 Uiso 1 1 calc R . .
C21 C -0.2479(5) 0.2219(4) 0.0187(3) 0.0697(17) Uani 1 1 d . . .
H21 H -0.1905 0.1944 0.0150 0.084 Uiso 1 1 calc R . .
C22 C -0.3335(4) 0.2325(3) -0.0443(3) 0.0610(15) Uani 1 1 d . . .
C23 C -0.6027(4) 0.2723(4) -0.2235(3) 0.0653(16) Uani 1 1 d . . .
C24 C 0.4176(5) 0.1338(4) 0.0908(4) 0.0831(19) Uani 1 1 d . . .
H24 H 0.3941 0.1816 0.0684 0.100 Uiso 1 1 calc R . .
C25 C 0.5019(5) 0.1004(4) 0.0779(4) 0.0814(19) Uani 1 1 d . . .
H25 H 0.5349 0.1265 0.0490 0.098 Uiso 1 1 calc R . .
C26 C 0.5384(4) 0.0275(3) 0.1080(3) 0.0583(14) Uani 1 1 d . . .
C27 C 0.4839(5) -0.0048(4) 0.1507(4) 0.085(2) Uani 1 1 d . . .
H27 H 0.5039 -0.0536 0.1724 0.102 Uiso 1 1 calc R . .
C28 C 0.4021(5) 0.0326(4) 0.1619(4) 0.084(2) Uani 1 1 d . . .
H28 H 0.3682 0.0085 0.1913 0.101 Uiso 1 1 calc R . .
C29 C 0.6290(4) -0.0127(3) 0.0962(3) 0.0588(14) Uani 1 1 d . . .
C30 C 0.6949(5) 0.0231(4) 0.0663(4) 0.0753(17) Uani 1 1 d . . .
H30 H 0.6847 0.0760 0.0528 0.090 Uiso 1 1 calc R . .
C31 C 0.7770(5) -0.0171(4) 0.0552(4) 0.0845(19) Uani 1 1 d . . .
H31 H 0.8191 0.0097 0.0331 0.101 Uiso 1 1 calc R . .
C32 C 0.7346(7) -0.1260(4) 0.1009(6) 0.127(4) Uani 1 1 d . . .
H32 H 0.7454 -0.1794 0.1121 0.152 Uiso 1 1 calc R . .
C33 C 0.6503(6) -0.0900(4) 0.1144(5) 0.109(3) Uani 1 1 d . . .
H33 H 0.6088 -0.1185 0.1358 0.130 Uiso 1 1 calc R . .
C34 C 0.0743(6) 0.3220(4) 0.1409(4) 0.089(2) Uani 1 1 d . . .
H34 H 0.0872 0.3269 0.0968 0.107 Uiso 1 1 calc R . .
C35 C 0.0110(6) 0.3750(4) 0.1572(4) 0.095(2) Uani 1 1 d . . .
H35 H -0.0190 0.4142 0.1241 0.114 Uiso 1 1 calc R . .
C36 C -0.0102(4) 0.3723(3) 0.2219(3) 0.0593(14) Uani 1 1 d . . .
C37 C 0.0318(6) 0.3093(4) 0.2649(4) 0.085(2) Uani 1 1 d . . .
H37 H 0.0177 0.3019 0.3083 0.102 Uiso 1 1 calc R . .
C38 C 0.0948(6) 0.2571(4) 0.2437(4) 0.0826(19) Uani 1 1 d . . .
H38 H 0.1215 0.2146 0.2739 0.099 Uiso 1 1 calc R . .
C39 C -0.0712(4) 0.4329(3) 0.2458(3) 0.0573(13) Uani 1 1 d . . .
C40 C -0.1518(5) 0.4741(4) 0.1987(3) 0.0691(16) Uani 1 1 d . . .
H40 H -0.1725 0.4616 0.1500 0.083 Uiso 1 1 calc R . .
C41 C -0.2005(5) 0.5327(4) 0.2240(3) 0.0678(16) Uani 1 1 d . . .
H41 H -0.2550 0.5586 0.1916 0.081 Uiso 1 1 calc R . .
C42 C -0.1005(5) 0.5140(4) 0.3374(3) 0.0680(16) Uani 1 1 d . . .
H42 H -0.0824 0.5270 0.3859 0.082 Uiso 1 1 calc R . .
C43 C -0.0481(4) 0.4530(3) 0.3167(3) 0.0635(15) Uani 1 1 d . . .
H43 H 0.0027 0.4256 0.3509 0.076 Uiso 1 1 calc R . .

loop_
_atom_site_aniso_label
_atom_site_aniso_U_11
_atom_site_aniso_U_22
_atom_site_aniso_U_33
_atom_site_aniso_U_23
_atom_site_aniso_U_13
_atom_site_aniso_U_12
Cd1 0.0378(2) 0.0659(3) 0.0570(3) -0.00454(18) 0.00605(18) -0.00023(17)
O1 0.046(2) 0.085(3) 0.067(2) -0.006(2) 0.0048(18) -0.002(2)
O2 0.054(2) 0.078(3) 0.061(2) 0.006(2) -0.0009(19) 0.001(2)
O3 0.054(2) 0.079(3) 0.067(2) 0.019(2) -0.0065(19) 0.0013(19)
O4 0.056(2) 0.081(3) 0.061(2) -0.004(2) -0.0058(19) 0.006(2)
O5 0.049(2) 0.093(3) 0.072(3) 0.006(2) -0.005(2) 0.003(2)
O6 0.060(3) 0.101(3) 0.082(3) 0.009(2) -0.002(2) 0.022(3)
N1 0.051(3) 0.068(3) 0.060(3) -0.001(2) 0.012(2) 0.005(2)
N2 0.063(3) 0.072(3) 0.062(3) -0.009(2) 0.021(2) 0.002(2)
N3 0.049(3) 0.072(3) 0.070(3) -0.004(2) 0.016(2) -0.006(2)
N4 0.075(4) 0.095(4) 0.113(5) -0.011(4) 0.042(4) 0.008(4)
C1 0.047(3) 0.072(3) 0.058(3) -0.008(3) 0.014(2) -0.007(3)
C2 0.041(3) 0.063(3) 0.053(3) 0.000(3) 0.010(2) 0.004(2)
C3 0.049(3) 0.060(3) 0.052(3) 0.005(2) 0.007(2) 0.001(2)
C4 0.046(3) 0.065(3) 0.056(3) 0.000(3) 0.006(2) 0.001(3)
C5 0.052(3) 0.066(3) 0.057(3) 0.007(3) 0.011(3) 0.004(3)
C6 0.058(4) 0.092(4) 0.066(4) 0.021(3) 0.008(3) 0.000(3)
C7 0.086(5) 0.098(5) 0.071(4) 0.030(4) 0.006(4) 0.001(4)
C8 0.094(5) 0.092(5) 0.095(5) 0.043(4) 0.018(4) -0.012(4)
C9 0.076(4) 0.093(5) 0.084(4) 0.023(4) 0.021(4) -0.007(4)
C10 0.059(3) 0.065(3) 0.056(3) 0.005(3) 0.015(3) 0.001(3)
C11 0.049(3) 0.065(3) 0.054(3) -0.005(3) 0.010(3) 0.005(3)
C12 0.050(3) 0.064(3) 0.063(3) 0.008(3) -0.003(3) -0.002(3)
C13 0.044(3) 0.057(3) 0.062(3) 0.011(3) 0.006(2) -0.007(2)
C14 0.045(3) 0.058(3) 0.052(3) 0.006(3) 0.000(2) -0.007(3)
C15 0.052(3) 0.058(3) 0.060(3) 0.008(3) 0.001(3) -0.005(3)
C16 0.062(4) 0.070(4) 0.074(4) 0.008(3) 0.008(3) 0.003(3)
C17 0.066(4) 0.069(4) 0.064(4) 0.004(3) 0.010(3) -0.001(3)
C18 0.087(5) 0.099(5) 0.078(5) -0.017(4) 0.020(4) -0.001(4)
C19 0.114(7) 0.115(6) 0.057(4) 0.000(4) 0.010(4) -0.006(5)
C20 0.078(5) 0.109(6) 0.061(4) 0.010(4) -0.001(4) -0.026(4)
C21 0.063(4) 0.082(4) 0.055(3) 0.011(3) 0.004(3) -0.009(3)
C22 0.054(3) 0.065(3) 0.057(3) 0.011(3) 0.007(3) -0.010(3)
C23 0.047(3) 0.067(4) 0.070(4) 0.009(3) -0.001(3) -0.005(3)
C24 0.082(5) 0.077(4) 0.099(5) 0.024(4) 0.040(4) 0.023(4)
C25 0.078(4) 0.075(4) 0.108(5) 0.022(4) 0.052(4) 0.017(4)
C26 0.051(3) 0.059(3) 0.064(3) -0.006(3) 0.016(3) -0.007(3)
C27 0.080(5) 0.064(4) 0.119(6) 0.020(4) 0.044(4) 0.011(3)
C28 0.082(5) 0.064(4) 0.124(6) 0.018(4) 0.058(4) 0.006(4)
C29 0.050(3) 0.057(3) 0.066(3) -0.007(3) 0.013(3) -0.002(3)
C30 0.067(4) 0.069(4) 0.097(5) 0.010(3) 0.035(4) 0.002(3)
C31 0.069(4) 0.095(5) 0.099(5) 0.005(4) 0.038(4) 0.006(4)
C32 0.100(6) 0.066(5) 0.236(12) 0.029(6) 0.084(7) 0.030(4)
C33 0.096(6) 0.075(5) 0.180(9) 0.039(5) 0.079(6) 0.013(4)
C34 0.122(6) 0.085(5) 0.072(4) 0.013(4) 0.045(4) 0.044(4)
C35 0.125(6) 0.092(5) 0.069(4) 0.017(4) 0.030(4) 0.042(5)
C36 0.053(3) 0.061(3) 0.065(3) -0.006(3) 0.020(3) -0.001(3)
C37 0.110(6) 0.076(4) 0.088(5) 0.023(4) 0.061(4) 0.033(4)
C38 0.098(5) 0.081(4) 0.079(4) 0.020(4) 0.042(4) 0.030(4)
C39 0.050(3) 0.056(3) 0.067(3) 0.003(3) 0.021(3) -0.002(3)
C40 0.063(4) 0.079(4) 0.060(3) -0.010(3) 0.010(3) 0.003(3)
C41 0.059(4) 0.073(4) 0.063(4) -0.002(3) 0.006(3) 0.011(3)
C42 0.069(4) 0.077(4) 0.054(3) -0.001(3) 0.012(3) 0.019(3)
C43 0.058(3) 0.069(4) 0.060(3) 0.001(3) 0.011(3) 0.009(3)

loop_
_atom_type_symbol
_atom_type_description
_atom_type_scat_dispersion_real
_atom_type_scat_dispersion_imag
_atom_type_scat_source
C C 0.0033 0.0016 'International Tables Vol C Tables 4.2.6.8 and 6.1.1.4'
H H 0.0000 0.0000 'International Tables Vol C Tables 4.2.6.8 and 6.1.1.4'
N N 0.0061 0.0033 'International Tables Vol C Tables 4.2.6.8 and 6.1.1.4'
O O 0.0106 0.0060 'International Tables Vol C Tables 4.2.6.8 and 6.1.1.4'
Cd Cd -0.8075 1.2024 'International Tables Vol C Tables 4.2.6.8 and 6.1.1.4'

loop_
_geom_angle_atom_site_label_1
_geom_angle_atom_site_label_2
_geom_angle_atom_site_label_3
_geom_angle
_geom_angle_site_symmetry_1
_geom_angle_site_symmetry_3
_geom_angle_publ_flag
O2 Cd1 N3 95.88(15) . . ?
O2 Cd1 O6 162.31(17) . 4_666 ?
N3 Cd1 O6 93.74(17) . 4_666 ?
O2 Cd1 N2 85.29(15) . . ?
N3 Cd1 N2 168.58(18) . . ?
O6 Cd1 N2 88.21(17) 4_666 . ?
O2 Cd1 N1 83.85(15) . 2_545 ?
N3 Cd1 N1 94.08(16) . 2_545 ?
O6 Cd1 N1 80.68(16) 4_666 2_545 ?
N2 Cd1 N1 97.35(17) . 2_545 ?
O2 Cd1 O5 143.50(15) . 4_666 ?
N3 Cd1 O5 79.44(15) . 4_666 ?
O6 Cd1 O5 53.19(16) 4_666 4_666 ?
N2 Cd1 O5 92.84(15) . 4_666 ?
N1 Cd1 O5 132.37(15) 2_545 4_666 ?
O2 Cd1 O1 52.99(13) . . ?
N3 Cd1 O1 89.27(15) . . ?
O6 Cd1 O1 142.12(14) 4_666 . ?
N2 Cd1 O1 82.35(15) . . ?
N1 Cd1 O1 136.80(13) 2_545 . ?
O5 Cd1 O1 90.59(14) 4_666 . ?
H1WA O1W H1WB 115.8 . . ?
C11 O1 Cd1 86.3(3) . . ?
C11 O2 Cd1 97.9(3) . . ?
C3 O3 H3 109.5 . . ?
C14 O4 H4 109.5 . . ?
C23 O5 Cd1 87.2(3) . 4_465 ?
C23 O6 Cd1 96.9(4) . 4_465 ?
C42 N1 C41 116.3(5) . . ?
C42 N1 Cd1 118.5(4) . 2 ?
C41 N1 Cd1 124.9(4) . 2 ?
C38 N2 C34 115.3(6) . . ?
C38 N2 Cd1 118.4(4) . . ?
C34 N2 Cd1 126.3(4) . . ?
C24 N3 C28 115.8(6) . . ?
C24 N3 Cd1 122.2(4) . . ?
C28 N3 Cd1 121.7(4) . . ?
C32 N4 C31 115.2(6) . . ?
C2 C1 C10 122.2(5) . . ?
C2 C1 H1 118.9 . . ?
C10 C1 H1 118.9 . . ?
C1 C2 C3 118.5(5) . . ?
C1 C2 C11 120.6(5) . . ?
C3 C2 C11 120.8(5) . . ?
O3 C3 C4 118.3(5) . . ?
O3 C3 C2 120.3(4) . . ?
C4 C3 C2 121.5(5) . . ?
C3 C4 C5 118.9(5) . . ?
C3 C4 C12 118.7(5) . . ?
C5 C4 C12 122.5(4) . . ?
C4 C5 C6 122.7(5) . . ?
C4 C5 C10 119.8(5) . . ?
C6 C5 C10 117.6(5) . . ?
C7 C6 C5 121.3(6) . . ?
C7 C6 H6 119.4 . . ?
C5 C6 H6 119.4 . . ?
C8 C7 C6 120.7(6) . . ?
C8 C7 H7 119.7 . . ?
C6 C7 H7 119.7 . . ?
C7 C8 C9 120.5(6) . . ?
C7 C8 H8 119.7 . . ?
C9 C8 H8 119.7 . . ?
C8 C9 C10 120.5(6) . . ?
C8 C9 H9 119.8 . . ?
C10 C9 H9 119.8 . . ?
C1 C10 C9 121.7(6) . . ?
C1 C10 C5 119.0(5) . . ?
C9 C10 C5 119.3(5) . . ?
O1 C11 O2 120.5(5) . . ?
O1 C11 C2 121.7(5) . . ?
O2 C11 C2 117.5(5) . . ?
C13 C12 C4 114.1(5) . . ?
C13 C12 H12A 108.7 . . ?
C4 C12 H12A 108.7 . . ?
C13 C12 H12B 108.7 . . ?
C4 C12 H12B 108.7 . . ?
H12A C12 H12B 107.6 . . ?
C14 C13 C22 118.1(5) . . ?
C14 C13 C12 119.9(5) . . ?
C22 C13 C12 122.0(5) . . ?
O4 C14 C13 118.1(5) . . ?
O4 C14 C15 120.2(4) . . ?
C13 C14 C15 121.7(5) . . ?
C16 C15 C14 119.5(5) . . ?
C16 C15 C23 119.4(6) . . ?
C14 C15 C23 121.1(5) . . ?
C15 C16 C17 122.1(6) . . ?
C15 C16 H16 119.0 . . ?
C17 C16 H16 119.0 . . ?
C18 C17 C16 121.7(7) . . ?
C18 C17 C22 120.1(6) . . ?
C16 C17 C22 118.2(6) . . ?
C19 C18 C17 122.1(8) . . ?
C19 C18 H18 119.0 . . ?
C17 C18 H18 119.0 . . ?
C18 C19 C20 117.4(7) . . ?
C18 C19 H19 121.3 . . ?
C20 C19 H19 121.3 . . ?
C21 C20 C19 122.0(6) . . ?
C21 C20 H20 119.0 . . ?
C19 C20 H20 119.0 . . ?
C20 C21 C22 122.1(7) . . ?
C20 C21 H21 119.0 . . ?
C22 C21 H21 119.0 . . ?
C13 C22 C17 120.3(5) . . ?
C13 C22 C21 123.3(6) . . ?
C17 C22 C21 116.3(6) . . ?
O6 C23 O5 122.0(5) . . ?
O6 C23 C15 119.1(6) . . ?
O5 C23 C15 118.8(6) . . ?
N3 C24 C25 124.7(6) . . ?
N3 C24 H24 117.6 . . ?
C25 C24 H24 117.6 . . ?
C24 C25 C26 120.2(6) . . ?
C24 C25 H25 119.9 . . ?
C26 C25 H25 119.9 . . ?
C27 C26 C25 114.5(6) . . ?
C27 C26 C29 122.2(5) . . ?
C25 C26 C29 123.4(5) . . ?
C28 C27 C26 121.9(6) . . ?
C28 C27 H27 119.1 . . ?
C26 C27 H27 119.1 . . ?
N3 C28 C27 122.9(6) . . ?
N3 C28 H28 118.6 . . ?
C27 C28 H28 118.6 . . ?
C30 C29 C33 115.2(6) . . ?
C30 C29 C26 123.5(5) . . ?
C33 C29 C26 121.4(6) . . ?
C29 C30 C31 121.4(6) . . ?
C29 C30 H30 119.3 . . ?
C31 C30 H30 119.3 . . ?
N4 C31 C30 123.5(7) . . ?
N4 C31 H31 118.2 . . ?
C30 C31 H31 118.2 . . ?
N4 C32 C33 124.9(7) . . ?
N4 C32 H32 117.5 . . ?
C33 C32 H32 117.5 . . ?
C29 C33 C32 119.6(7) . . ?
C29 C33 H33 120.2 . . ?
C32 C33 H33 120.2 . . ?
N2 C34 C35 124.0(7) . . ?
N2 C34 H34 118.0 . . ?
C35 C34 H34 118.0 . . ?
C34 C35 C36 121.2(6) . . ?
C34 C35 H35 119.4 . . ?
C36 C35 H35 119.4 . . ?
C37 C36 C35 115.0(6) . . ?
C37 C36 C39 121.2(5) . . ?
C35 C36 C39 123.8(5) . . ?
C36 C37 C38 120.0(6) . . ?
C36 C37 H37 120.0 . . ?
C38 C37 H37 120.0 . . ?
N2 C38 C37 124.3(6) . . ?
N2 C38 H38 117.9 . . ?
C37 C38 H38 117.9 . . ?
C43 C39 C40 116.3(5) . . ?
C43 C39 C36 120.5(5) . . ?
C40 C39 C36 123.1(5) . . ?
C41 C40 C39 119.9(5) . . ?
C41 C40 H40 120.1 . . ?
C39 C40 H40 120.1 . . ?
N1 C41 C40 123.5(5) . . ?
N1 C41 H41 118.2 . . ?
C40 C41 H41 118.2 . . ?
N1 C42 C43 124.0(5) . . ?
N1 C42 H42 118.0 . . ?
C43 C42 H42 118.0 . . ?
C39 C43 C42 119.8(5) . . ?
C39 C43 H43 120.1 . . ?
C42 C43 H43 120.1 . . ?

loop_
_geom_bond_atom_site_label_1
_geom_bond_atom_site_label_2
_geom_bond_distance
_geom_bond_site_symmetry_2
_geom_bond_publ_flag
Cd1 O2 2.310(4) . ?
Cd1 N3 2.319(5) . ?
Cd1 O6 2.339(5) 4_666 ?
Cd1 N2 2.369(5) . ?
Cd1 N1 2.421(5) 2_545 ?
Cd1 O5 2.528(4) 4_666 ?
Cd1 O1 2.572(4) . ?
O1W H1WA 0.8502 . ?
O1W H1WB 0.8617 . ?
O1 C11 1.250(7) . ?
O2 C11 1.273(7) . ?
O3 C3 1.358(6) . ?
O3 H3 0.8200 . ?
O4 C14 1.360(7) . ?
O4 H4 0.8200 . ?
O5 C23 1.267(7) . ?
O5 Cd1 2.528(4) 4_465 ?
O6 C23 1.231(8) . ?
O6 Cd1 2.339(5) 4_465 ?
N1 C42 1.311(7) . ?
N1 C41 1.336(7) . ?
N1 Cd1 2.421(5) 2 ?
N2 C38 1.310(8) . ?
N2 C34 1.328(8) . ?
N3 C24 1.307(8) . ?
N3 C28 1.347(8) . ?
N4 C32 1.291(10) . ?
N4 C31 1.308(8) . ?
C1 C2 1.365(8) . ?
C1 C10 1.404(8) . ?
C1 H1 0.9300 . ?
C2 C3 1.419(7) . ?
C2 C11 1.478(7) . ?
C3 C4 1.396(7) . ?
C4 C5 1.412(8) . ?
C4 C12 1.538(8) . ?
C5 C6 1.417(7) . ?
C5 C10 1.417(8) . ?
C6 C7 1.376(9) . ?
C6 H6 0.9300 . ?
C7 C8 1.362(10) . ?
C7 H7 0.9300 . ?
C8 C9 1.377(9) . ?
C8 H8 0.9300 . ?
C9 C10 1.413(8) . ?
C9 H9 0.9300 . ?
C12 C13 1.517(8) . ?
C12 H12A 0.9700 . ?
C12 H12B 0.9700 . ?
C13 C14 1.388(7) . ?
C13 C22 1.431(8) . ?
C14 C15 1.426(8) . ?
C15 C16 1.356(8) . ?
C15 C23 1.490(7) . ?
C16 C17 1.413(8) . ?
C16 H16 0.9300 . ?
C17 C18 1.404(9) . ?
C17 C22 1.432(9) . ?
C18 C19 1.373(10) . ?
C18 H18 0.9300 . ?
C19 C20 1.432(11) . ?
C19 H19 0.9300 . ?
C20 C21 1.332(9) . ?
C20 H20 0.9300 . ?
C21 C22 1.433(7) . ?
C21 H21 0.9300 . ?
C24 C25 1.368(9) . ?
C24 H24 0.9300 . ?
C25 C26 1.390(8) . ?
C25 H25 0.9300 . ?
C26 C27 1.381(8) . ?
C26 C29 1.486(8) . ?
C27 C28 1.354(9) . ?
C27 H27 0.9300 . ?
C28 H28 0.9300 . ?
C29 C30 1.349(8) . ?
C29 C33 1.361(8) . ?
C30 C31 1.379(9) . ?
C30 H30 0.9300 . ?
C31 H31 0.9300 . ?
C32 C33 1.393(11) . ?
C32 H32 0.9300 . ?
C33 H33 0.9300 . ?
C34 C35 1.346(9) . ?
C34 H34 0.9300 . ?
C35 C36 1.375(9) . ?
C35 H35 0.9300 . ?
C36 C37 1.369(8) . ?
C36 C39 1.478(8) . ?
C37 C38 1.378(9) . ?
C37 H37 0.9300 . ?
C38 H38 0.9300 . ?
C39 C43 1.364(8) . ?
C39 C40 1.392(8) . ?
C40 C41 1.362(8) . ?
C40 H40 0.9300 . ?
C41 H41 0.9300 . ?
C42 C43 1.381(8) . ?
C42 H42 0.9300 . ?
C43 H43 0.9300 . ?

loop_
_geom_torsion_atom_site_label_1
_geom_torsion_atom_site_label_2
_geom_torsion_atom_site_label_3
_geom_torsion_atom_site_label_4
_geom_torsion
_geom_torsion_site_symmetry_1
_geom_torsion_site_symmetry_2
_geom_torsion_site_symmetry_3
_geom_torsion_site_symmetry_4
_geom_torsion_publ_flag
O2 Cd1 O1 C11 8.5(3) . . . . ?
N3 Cd1 O1 C11 106.4(3) . . . . ?
O6 Cd1 O1 C11 -158.4(3) 4_666 . . . ?
N2 Cd1 O1 C11 -81.4(3) . . . . ?
N1 Cd1 O1 C11 11.2(4) 2_545 . . . ?
O5 Cd1 O1 C11 -174.1(3) 4_666 . . . ?
N3 Cd1 O2 C11 -93.0(4) . . . . ?
O6 Cd1 O2 C11 144.4(5) 4_666 . . . ?
N2 Cd1 O2 C11 75.6(4) . . . . ?
N1 Cd1 O2 C11 173.5(4) 2_545 . . . ?
O5 Cd1 O2 C11 -12.8(5) 4_666 . . . ?
O1 Cd1 O2 C11 -8.4(3) . . . . ?
O2 Cd1 N2 C38 123.7(5) . . . . ?
N3 Cd1 N2 C38 -140.0(8) . . . . ?
O6 Cd1 N2 C38 -39.9(5) 4_666 . . . ?
N1 Cd1 N2 C38 40.5(5) 2_545 . . . ?
O5 Cd1 N2 C38 -92.9(5) 4_666 . . . ?
O1 Cd1 N2 C38 176.9(5) . . . . ?
O2 Cd1 N2 C34 -56.5(6) . . . . ?
N3 Cd1 N2 C34 39.9(11) . . . . ?
O6 Cd1 N2 C34 140.0(6) 4_666 . . . ?
N1 Cd1 N2 C34 -139.7(6) 2_545 . . . ?
O5 Cd1 N2 C34 87.0(6) 4_666 . . . ?
O1 Cd1 N2 C34 -3.3(6) . . . . ?
O2 Cd1 N3 C24 81.2(5) . . . . ?
O6 Cd1 N3 C24 -113.6(5) 4_666 . . . ?
N2 Cd1 N3 C24 -14.1(11) . . . . ?
N1 Cd1 N3 C24 165.5(5) 2_545 . . . ?
O5 Cd1 N3 C24 -62.2(5) 4_666 . . . ?
O1 Cd1 N3 C24 28.6(5) . . . . ?
O2 Cd1 N3 C28 -104.9(5) . . . . ?
O6 Cd1 N3 C28 60.2(5) 4_666 . . . ?
N2 Cd1 N3 C28 159.8(7) . . . . ?
N1 Cd1 N3 C28 -20.7(5) 2_545 . . . ?
O5 Cd1 N3 C28 111.7(5) 4_666 . . . ?
O1 Cd1 N3 C28 -157.6(5) . . . . ?
C10 C1 C2 C3 -2.3(9) . . . . ?
C10 C1 C2 C11 -178.3(5) . . . . ?
C1 C2 C3 O3 179.3(5) . . . . ?
C11 C2 C3 O3 -4.7(8) . . . . ?
C1 C2 C3 C4 -1.0(9) . . . . ?
C11 C2 C3 C4 175.0(5) . . . . ?
O3 C3 C4 C5 -176.0(5) . . . . ?
C2 C3 C4 C5 4.3(9) . . . . ?
O3 C3 C4 C12 3.5(8) . . . . ?
C2 C3 C4 C12 -176.2(5) . . . . ?
C3 C4 C5 C6 174.1(6) . . . . ?
C12 C4 C5 C6 -5.4(9) . . . . ?
C3 C4 C5 C10 -4.2(9) . . . . ?
C12 C4 C5 C10 176.2(5) . . . . ?
C4 C5 C6 C7 -178.8(7) . . . . ?
C10 C5 C6 C7 -0.5(10) . . . . ?
C5 C6 C7 C8 0.9(12) . . . . ?
C6 C7 C8 C9 -3.2(13) . . . . ?
C7 C8 C9 C10 5.0(13) . . . . ?
C2 C1 C10 C9 -177.3(6) . . . . ?
C2 C1 C10 C5 2.2(9) . . . . ?
C8 C9 C10 C1 175.0(7) . . . . ?
C8 C9 C10 C5 -4.4(10) . . . . ?
C4 C5 C10 C1 1.1(9) . . . . ?
C6 C5 C10 C1 -177.3(6) . . . . ?
C4 C5 C10 C9 -179.4(6) . . . . ?
C6 C5 C10 C9 2.2(9) . . . . ?
Cd1 O1 C11 O2 -14.4(5) . . . . ?
Cd1 O1 C11 C2 159.7(5) . . . . ?
Cd1 O2 C11 O1 16.2(6) . . . . ?
Cd1 O2 C11 C2 -158.2(4) . . . . ?
C1 C2 C11 O1 0.6(9) . . . . ?
C3 C2 C11 O1 -175.4(5) . . . . ?
C1 C2 C11 O2 174.8(5) . . . . ?
C3 C2 C11 O2 -1.2(8) . . . . ?
C3 C4 C12 C13 118.6(6) . . . . ?
C5 C4 C12 C13 -61.9(8) . . . . ?
C4 C12 C13 C14 119.7(6) . . . . ?
C4 C12 C13 C22 -61.5(7) . . . . ?
C22 C13 C14 O4 -178.1(5) . . . . ?
C12 C13 C14 O4 0.7(8) . . . . ?
C22 C13 C14 C15 4.3(8) . . . . ?
C12 C13 C14 C15 -176.9(5) . . . . ?
O4 C14 C15 C16 178.5(5) . . . . ?
C13 C14 C15 C16 -3.9(8) . . . . ?
O4 C14 C15 C23 -3.4(8) . . . . ?
C13 C14 C15 C23 174.1(5) . . . . ?
C14 C15 C16 C17 1.3(9) . . . . ?
C23 C15 C16 C17 -176.8(5) . . . . ?
C15 C16 C17 C18 -178.2(6) . . . . ?
C15 C16 C17 C22 0.7(9) . . . . ?
C16 C17 C18 C19 -179.9(7) . . . . ?
C22 C17 C18 C19 1.3(11) . . . . ?
C17 C18 C19 C20 -2.6(12) . . . . ?
C18 C19 C20 C21 2.4(11) . . . . ?
C19 C20 C21 C22 -0.9(10) . . . . ?
C14 C13 C22 C17 -2.2(8) . . . . ?
C12 C13 C22 C17 179.0(5) . . . . ?
C14 C13 C22 C21 176.1(5) . . . . ?
C12 C13 C22 C21 -2.7(8) . . . . ?
C18 C17 C22 C13 178.6(6) . . . . ?
C16 C17 C22 C13 -0.3(8) . . . . ?
C18 C17 C22 C21 0.2(9) . . . . ?
C16 C17 C22 C21 -178.6(5) . . . . ?
C20 C21 C22 C13 -178.7(6) . . . . ?
C20 C21 C22 C17 -0.4(9) . . . . ?
Cd1 O6 C23 O5 -8.7(7) 4_465 . . . ?
Cd1 O6 C23 C15 169.9(5) 4_465 . . . ?
Cd1 O5 C23 O6 8.0(6) 4_465 . . . ?
Cd1 O5 C23 C15 -170.6(5) 4_465 . . . ?
C16 C15 C23 O6 7.2(9) . . . . ?
C14 C15 C23 O6 -170.9(5) . . . . ?
C16 C15 C23 O5 -174.1(5) . . . . ?
C14 C15 C23 O5 7.8(8) . . . . ?
C28 N3 C24 C25 -2.1(10) . . . . ?
Cd1 N3 C24 C25 172.1(6) . . . . ?
N3 C24 C25 C26 2.2(12) . . . . ?
C24 C25 C26 C27 -0.9(10) . . . . ?
C24 C25 C26 C29 179.6(6) . . . . ?
C25 C26 C27 C28 -0.3(10) . . . . ?
C29 C26 C27 C28 179.3(6) . . . . ?
C24 N3 C28 C27 0.8(10) . . . . ?
Cd1 N3 C28 C27 -173.4(6) . . . . ?
C26 C27 C28 N3 0.3(12) . . . . ?
C27 C26 C29 C30 -167.3(6) . . . . ?
C25 C26 C29 C30 12.2(9) . . . . ?
C27 C26 C29 C33 13.6(9) . . . . ?
C25 C26 C29 C33 -166.9(7) . . . . ?
C33 C29 C30 C31 0.4(10) . . . . ?
C26 C29 C30 C31 -178.9(6) . . . . ?
C32 N4 C31 C30 3.4(12) . . . . ?
C29 C30 C31 N4 -1.8(11) . . . . ?
C31 N4 C32 C33 -3.9(15) . . . . ?
C30 C29 C33 C32 -0.7(12) . . . . ?
C26 C29 C33 C32 178.5(8) . . . . ?
N4 C32 C33 C29 2.7(16) . . . . ?
C38 N2 C34 C35 3.2(11) . . . . ?
Cd1 N2 C34 C35 -176.7(6) . . . . ?
N2 C34 C35 C36 1.1(13) . . . . ?
C34 C35 C36 C37 -4.4(11) . . . . ?
C34 C35 C36 C39 174.1(7) . . . . ?
C35 C36 C37 C38 3.5(11) . . . . ?
C39 C36 C37 C38 -175.0(6) . . . . ?
C34 N2 C38 C37 -4.0(11) . . . . ?
Cd1 N2 C38 C37 175.8(6) . . . . ?
C36 C37 C38 N2 0.7(12) . . . . ?
C37 C36 C39 C43 33.0(9) . . . . ?
C35 C36 C39 C43 -145.3(7) . . . . ?
C37 C36 C39 C40 -148.9(7) . . . . ?
C35 C36 C39 C40 32.8(9) . . . . ?
C43 C39 C40 C41 2.3(9) . . . . ?
C36 C39 C40 C41 -175.9(6) . . . . ?
C42 N1 C41 C40 -3.6(9) . . . . ?
Cd1 N1 C41 C40 169.7(5) 2 . . . ?
C39 C40 C41 N1 1.2(10) . . . . ?
C41 N1 C42 C43 2.5(9) . . . . ?
Cd1 N1 C42 C43 -171.2(5) 2 . . . ?
C40 C39 C43 C42 -3.3(9) . . . . ?
C36 C39 C43 C42 174.9(5) . . . . ?
N1 C42 C43 C39 0.9(10) . . . . ?
